data_4068383
loop_
_publ_author_name
'Hossain, Md. Munkir'
'Lin, Hsiu-Mei'
'Wang, Chih-Min'
'Shyu, Shin-Guang'

_publ_section_title
;
 Synthesis and Characterization of Single Thiolato-Bridged Heterodinuclear
 Complexes: Irreversible Isomerization of
 Cp(CO)2W(\m-SPh)(\m-Cl)Ru(CO)(Cl)(PPh3) to
 Cp(CO)(Cl)W(\m-SPh)(\m-Cl)Ru(CO)2(PPh3) via Chloride and Carbonyl Ligand
 Migration
;
_journal_issue 1
_journal_name_full Organometallics
_journal_page_first 264
_journal_paper_doi 10.1021/om800789m
_journal_volume 28
_journal_year 2009
_chemical_compound_source 'synthesis as described'
_chemical_formula_moiety 'C32 H25 Cl2 O3 Ru1 S1 W1'
_chemical_formula_sum 'C32 H25 Cl2 O3 P Ru S W'
_chemical_formula_weight 876.37
_chemical_name_systematic
;
 ?
;
_space_group_IT_number 2
_symmetry_cell_setting triclinic
_symmetry_Int_Tables_number 2
_symmetry_space_group_name_Hall '-P 1'
_symmetry_space_group_name_H-M 'P -1'
_atom_sites_solution_hydrogens geom
_atom_sites_solution_primary direct
_atom_sites_solution_secondary difmap
_audit_conform_dict_location ftp://ftp.iucr.org/pub/cif_core.dic
_audit_conform_dict_name cif_core.dic
_audit_conform_dict_version 2.3
_audit_creation_date 2008-05-20T16:31:36-00:00
_audit_creation_method 'WinGX routine CIF_UPDATE'
_cell_angle_alpha 93.722(2)
_cell_angle_beta 101.160(2)
_cell_angle_gamma 115.6210(10)
_cell_formula_units_Z 2
_cell_length_a 10.3393(4)
_cell_length_b 10.4859(4)
_cell_length_c 16.1041(9)
_cell_measurement_reflns_used 6918
_cell_measurement_temperature 296(2)
_cell_measurement_theta_max 24.79
_cell_measurement_theta_min 2.19
_cell_measurement_wavelength 0.71073
_cell_volume 1522.56(12)
_computing_cell_refinement 'Bruker X8 Apex II'
_computing_data_collection 'Bruker X8 Apex II'
_computing_data_reduction 'Bruker X8 Apex II'
_computing_molecular_graphics 'SHELXL-97 version 5.1'
_computing_publication_material 'WinGX publication routines (Farrugia, 1999)'
_computing_structure_refinement 'SHELXL-97 (Sheldrick, 1997)'
_computing_structure_solution 'SHELXL-97 (Sheldrick, 1997)'
_diffrn_ambient_temperature 296(2)
_diffrn_measured_fraction_theta_full 0.988
_diffrn_measured_fraction_theta_max 0.988
_diffrn_measurement_device_type CCD
_diffrn_measurement_method 'omega scan'
_diffrn_radiation_monochromator graphite
_diffrn_radiation_probe x-ray
_diffrn_radiation_type MoK\a
_diffrn_radiation_wavelength 0.71073
_diffrn_reflns_av_R_equivalents 0.037
_diffrn_reflns_av_unetI/netI 0.0328
_diffrn_reflns_limit_h_max 13
_diffrn_reflns_limit_h_min -13
_diffrn_reflns_limit_k_max 13
_diffrn_reflns_limit_k_min -12
_diffrn_reflns_limit_l_max 20
_diffrn_reflns_limit_l_min -20
_diffrn_reflns_number 22333
_diffrn_reflns_theta_full 27.48
_diffrn_reflns_theta_max 27.48
_diffrn_reflns_theta_min 2.19
_exptl_absorpt_coefficient_mu 4.6
_exptl_absorpt_correction_T_max 0.95641
_exptl_absorpt_correction_T_min 0.66437
_exptl_absorpt_correction_type empirical
_exptl_absorpt_process_details 'SADABS program'
_exptl_crystal_colour red-brown
_exptl_crystal_density_diffrn 1.912
_exptl_crystal_density_meas ?
_exptl_crystal_density_method 'not measured'
_exptl_crystal_description block
_exptl_crystal_F_000 848
_exptl_crystal_size_max 0.15
_exptl_crystal_size_mid 0.1
_exptl_crystal_size_min 0.07
_refine_diff_density_max 1.045
_refine_diff_density_min -0.376
_refine_diff_density_rms 0.087
_refine_ls_extinction_method none
_refine_ls_goodness_of_fit_ref 0.986
_refine_ls_hydrogen_treatment none
_refine_ls_matrix_type full
_refine_ls_number_parameters 370
_refine_ls_number_reflns 6918
_refine_ls_number_restraints 0
_refine_ls_restrained_S_all 0.986
_refine_ls_R_factor_all 0.0287
_refine_ls_R_factor_gt 0.0232
_refine_ls_shift/su_max 0.003
_refine_ls_shift/su_mean 0
_refine_ls_structure_factor_coef Fsqd
_refine_ls_weighting_details 'calc w=1/[\s^2^(Fo^2^)+(0.0260P)^2^+0.0000P] where P=(Fo^2^+2Fc^2^)/3'
_refine_ls_weighting_scheme calc
_refine_ls_wR_factor_gt 0.0513
_refine_ls_wR_factor_ref 0.0529
_reflns_number_gt 5989
_reflns_number_total 6918
_reflns_threshold_expression >2sigma(I)
_cod_data_source_file om800789m_si_004.cif
_cod_data_source_block i9815
_cod_depositor_comments
;
The following automatic conversions were performed:

'_symmetry_cell_setting' value 'Triclinic' changed to 'triclinic'
according to /home/saulius/struct/CIF-dictionaries/cif_core.dic
dictionary named 'cif_core.dic' version 2.4.2 from 2011-04-26.

Automatic conversion script
Id: cif_fix_values 1715 2011-07-08 13:25:40Z adriana 

The following automatic conversions were performed:

'_exptl_crystal_density_meas' value 'not measured' was changed to '?'
- the value is perceived as not measured.

Automatic conversion script
Id: cif_fix_values 3008 2015-01-20 13:52:24Z robertas 
;
_cod_original_sg_symbol_H-M P-1
_cod_database_code 4068383

loop_
_symmetry_equiv_pos_as_xyz
'x, y, z'
'-x, -y, -z'

loop_
_atom_site_label
_atom_site_type_symbol
_atom_site_fract_x
_atom_site_fract_y
_atom_site_fract_z
_atom_site_U_iso_or_equiv
_atom_site_adp_type
_atom_site_occupancy
_atom_site_symmetry_multiplicity
_atom_site_calc_flag
_atom_site_refinement_flags
W1 W 0.936172(13) 0.743186(13) 0.657382(7) 0.03340(5) Uani 1 1 d .
Ru1 Ru 1.02206(2) 0.55425(2) 0.733950(14) 0.02774(6) Uani 1 1 d .
Cl1 Cl 1.10719(8) 0.80284(8) 0.80064(4) 0.03549(16) Uani 1 1 d .
Cl2 Cl 0.76183(9) 0.70429(10) 0.75091(5) 0.0494(2) Uani 1 1 d .
S1 S 1.12337(8) 0.67393(8) 0.62248(5) 0.03358(16) Uani 1 1 d .
P1 P 1.19646(8) 0.49297(8) 0.82045(5) 0.02966(16) Uani 1 1 d .
O1 O 0.7075(3) 0.4495(3) 0.54656(16) 0.0584(7) Uani 1 1 d .
O2 O 0.7968(3) 0.4166(3) 0.83747(16) 0.0588(7) Uani 1 1 d .
O3 O 0.8906(3) 0.2743(2) 0.61505(15) 0.0568(6) Uani 1 1 d .
C1 C 0.7968(4) 0.5540(4) 0.5914(2) 0.0415(7) Uani 1 1 d .
C2 C 0.8818(3) 0.4717(3) 0.80028(19) 0.0363(7) Uani 1 1 d .
C3 C 0.9401(3) 0.3815(3) 0.66076(19) 0.0362(7) Uani 1 1 d .
C6 C 0.7928(4) 0.8099(4) 0.5625(2) 0.0557(10) Uani 1 1 d .
H6A H 0.6871 0.7525 0.5355 0.067 Uiso 1 1 calc R
C7 C 0.9128(4) 0.8125(4) 0.5291(2) 0.0552(10) Uani 1 1 d .
H7A H 0.9036 0.7586 0.4743 0.066 Uiso 1 1 calc R
C8 C 1.0449(4) 0.9224(4) 0.5826(3) 0.0596(10) Uani 1 1 d .
H8A H 1.144 0.955 0.5726 0.071 Uiso 1 1 calc R
C9 C 1.0077(5) 0.9892(4) 0.6461(3) 0.0620(10) Uani 1 1 d .
H9A H 1.0772 1.0719 0.6904 0.074 Uiso 1 1 calc R
C10 C 0.8556(4) 0.9205(4) 0.6337(2) 0.0555(10) Uani 1 1 d .
H10A H 0.7998 0.9471 0.6681 0.067 Uiso 1 1 calc R
C11 C 1.3103(3) 0.8153(3) 0.65611(19) 0.0346(7) Uani 1 1 d .
C12 C 1.3987(3) 0.8459(3) 0.7376(2) 0.0412(7) Uani 1 1 d .
H12A H 1.3624 0.7922 0.779 0.049 Uiso 1 1 calc R
C13 C 1.5415(4) 0.9562(4) 0.7583(2) 0.0483(8) Uani 1 1 d .
H13A H 1.6013 0.975 0.8133 0.058 Uiso 1 1 calc R
C14 C 1.5955(4) 1.0380(4) 0.6984(2) 0.0518(9) Uani 1 1 d .
H14A H 1.69 1.1148 0.7132 0.062 Uiso 1 1 calc R
C15 C 1.5097(4) 1.0057(4) 0.6175(2) 0.0573(10) Uani 1 1 d .
H15A H 1.5472 1.0596 0.5765 0.069 Uiso 1 1 calc R
C16 C 1.3668(4) 0.8934(4) 0.5946(2) 0.0485(8) Uani 1 1 d .
H16A H 1.3098 0.8711 0.5385 0.058 Uiso 1 1 calc R
C21 C 1.2911(3) 0.4194(3) 0.76270(18) 0.0339(6) Uani 1 1 d .
C22 C 1.3402(4) 0.3255(4) 0.7958(2) 0.0513(9) Uani 1 1 d .
H22A H 1.3217 0.2961 0.8474 0.062 Uiso 1 1 calc R
C23 C 1.4167(4) 0.2750(4) 0.7528(3) 0.0606(10) Uani 1 1 d .
H23A H 1.4459 0.2088 0.7744 0.073 Uiso 1 1 calc R
C24 C 1.4496(4) 0.3222(4) 0.6786(2) 0.0551(9) Uani 1 1 d .
H24A H 1.5023 0.2893 0.6502 0.066 Uiso 1 1 calc R
C25 C 1.4045(4) 0.4181(4) 0.6465(2) 0.0502(9) Uani 1 1 d .
H25A H 1.4284 0.4519 0.5968 0.06 Uiso 1 1 calc R
C26 C 1.3242(3) 0.4644(3) 0.68728(19) 0.0396(7) Uani 1 1 d .
H26A H 1.2914 0.5271 0.6639 0.048 Uiso 1 1 calc R
C31 C 1.3446(3) 0.6355(3) 0.90295(18) 0.0349(7) Uani 1 1 d .
C32 C 1.4928(4) 0.6704(4) 0.9114(2) 0.0480(8) Uani 1 1 d .
H32A H 1.5201 0.62 0.8745 0.058 Uiso 1 1 calc R
C33 C 1.5999(4) 0.7812(4) 0.9752(3) 0.0664(12) Uani 1 1 d .
H33A H 1.6992 0.8055 0.9802 0.08 Uiso 1 1 calc R
C34 C 1.5626(5) 0.8543(4) 1.0303(3) 0.0705(13) Uani 1 1 d .
H34A H 1.6359 0.9273 1.0732 0.085 Uiso 1 1 calc R
C35 C 1.4158(5) 0.8208(4) 1.0229(2) 0.0591(10) Uani 1 1 d .
H35A H 1.3899 0.8709 1.0609 0.071 Uiso 1 1 calc R
C36 C 1.3079(4) 0.7129(3) 0.95919(19) 0.0438(8) Uani 1 1 d .
H36A H 1.2092 0.6915 0.9537 0.053 Uiso 1 1 calc R
C41 C 1.1067(3) 0.3520(3) 0.88116(18) 0.0323(6) Uani 1 1 d .
C42 C 1.0044(4) 0.2167(3) 0.8366(2) 0.0440(8) Uani 1 1 d .
H42A H 0.9848 0.1999 0.777 0.053 Uiso 1 1 calc R
C43 C 0.9310(4) 0.1069(4) 0.8781(2) 0.0513(9) Uani 1 1 d .
H43A H 0.8654 0.0161 0.8471 0.062 Uiso 1 1 calc R
C44 C 0.9555(4) 0.1324(4) 0.9658(2) 0.0514(9) Uani 1 1 d .
H44A H 0.904 0.0597 0.9943 0.062 Uiso 1 1 calc R
C45 C 1.0550(4) 0.2641(4) 1.0109(2) 0.0522(9) Uani 1 1 d .
H45A H 1.0719 0.2808 1.0703 0.063 Uiso 1 1 calc R
C46 C 1.1310(4) 0.3733(3) 0.9694(2) 0.0432(8) Uani 1 1 d .
H46A H 1.1996 0.4626 1.0013 0.052 Uiso 1 1 calc R

loop_
_atom_site_aniso_label
_atom_site_aniso_U_11
_atom_site_aniso_U_22
_atom_site_aniso_U_33
_atom_site_aniso_U_23
_atom_site_aniso_U_13
_atom_site_aniso_U_12
W1 0.03847(8) 0.03360(7) 0.03111(7) 0.00832(5) 0.00742(5) 0.01912(6)
Ru1 0.02961(12) 0.02655(12) 0.02647(12) 0.00636(9) 0.00742(9) 0.01177(10)
Cl1 0.0397(4) 0.0325(4) 0.0317(4) 0.0026(3) 0.0069(3) 0.0153(3)
Cl2 0.0440(5) 0.0596(5) 0.0507(5) 0.0106(4) 0.0175(4) 0.0264(4)
S1 0.0375(4) 0.0328(4) 0.0309(4) 0.0081(3) 0.0114(3) 0.0147(3)
P1 0.0332(4) 0.0284(4) 0.0278(4) 0.0065(3) 0.0076(3) 0.0141(3)
O1 0.0548(15) 0.0495(15) 0.0566(16) -0.0035(12) -0.0013(13) 0.0187(13)
O2 0.0555(15) 0.0620(17) 0.0657(17) 0.0236(14) 0.0337(14) 0.0233(13)
O3 0.0737(17) 0.0350(13) 0.0476(14) -0.0032(11) 0.0072(13) 0.0167(13)
C1 0.0448(19) 0.044(2) 0.0403(18) 0.0103(15) 0.0114(15) 0.0232(17)
C2 0.0361(16) 0.0336(17) 0.0354(17) 0.0062(13) 0.0072(14) 0.0129(14)
C3 0.0410(17) 0.0363(17) 0.0313(16) 0.0121(14) 0.0080(13) 0.0170(15)
C6 0.062(2) 0.058(2) 0.057(2) 0.0154(19) 0.0025(19) 0.040(2)
C7 0.085(3) 0.059(2) 0.043(2) 0.0243(18) 0.020(2) 0.048(2)
C8 0.063(2) 0.051(2) 0.081(3) 0.041(2) 0.028(2) 0.032(2)
C9 0.079(3) 0.043(2) 0.067(3) 0.0146(19) 0.007(2) 0.034(2)
C10 0.074(3) 0.049(2) 0.063(2) 0.0168(19) 0.019(2) 0.043(2)
C11 0.0367(16) 0.0308(16) 0.0399(17) 0.0099(13) 0.0171(14) 0.0150(14)
C12 0.0403(18) 0.0461(19) 0.0413(18) 0.0144(15) 0.0154(15) 0.0202(16)
C13 0.0390(18) 0.054(2) 0.047(2) 0.0034(17) 0.0104(16) 0.0178(17)
C14 0.0419(19) 0.043(2) 0.064(2) 0.0035(18) 0.0203(18) 0.0107(16)
C15 0.061(2) 0.055(2) 0.056(2) 0.0198(19) 0.035(2) 0.017(2)
C16 0.052(2) 0.051(2) 0.0401(19) 0.0121(16) 0.0202(16) 0.0171(18)
C21 0.0339(16) 0.0329(16) 0.0350(16) 0.0043(13) 0.0081(13) 0.0156(13)
C22 0.062(2) 0.060(2) 0.053(2) 0.0229(18) 0.0244(18) 0.040(2)
C23 0.066(2) 0.064(3) 0.080(3) 0.026(2) 0.030(2) 0.048(2)
C24 0.055(2) 0.061(2) 0.063(2) 0.0045(19) 0.0234(19) 0.035(2)
C25 0.052(2) 0.061(2) 0.044(2) 0.0089(17) 0.0192(17) 0.0279(19)
C26 0.0461(18) 0.0411(18) 0.0388(17) 0.0083(14) 0.0126(15) 0.0251(16)
C31 0.0389(17) 0.0326(16) 0.0294(15) 0.0092(13) 0.0017(13) 0.0149(14)
C32 0.0435(19) 0.0395(19) 0.055(2) 0.0090(16) 0.0042(16) 0.0166(16)
C33 0.046(2) 0.044(2) 0.082(3) 0.011(2) -0.014(2) 0.0083(18)
C34 0.080(3) 0.033(2) 0.065(3) -0.0014(18) -0.026(2) 0.014(2)
C35 0.090(3) 0.041(2) 0.038(2) 0.0006(16) 0.001(2) 0.029(2)
C36 0.057(2) 0.0363(18) 0.0349(17) 0.0067(14) 0.0053(15) 0.0205(16)
C41 0.0333(15) 0.0304(15) 0.0363(16) 0.0090(13) 0.0090(13) 0.0166(13)
C42 0.0483(19) 0.0407(19) 0.0398(18) 0.0107(15) 0.0079(15) 0.0180(16)
C43 0.046(2) 0.0337(18) 0.066(2) 0.0143(17) 0.0102(18) 0.0119(16)
C44 0.051(2) 0.050(2) 0.066(2) 0.0324(19) 0.0279(19) 0.0255(19)
C45 0.071(2) 0.055(2) 0.042(2) 0.0204(17) 0.0278(18) 0.032(2)
C46 0.054(2) 0.0367(18) 0.0389(18) 0.0108(14) 0.0156(15) 0.0179(16)

loop_
_atom_type_symbol
_atom_type_description
_atom_type_scat_dispersion_real
_atom_type_scat_dispersion_imag
_atom_type_scat_source
C C 0.0033 0.0016 'International Tables Vol C Tables 4.2.6.8 and 6.1.1.4'
O O 0.0106 0.006 'International Tables Vol C Tables 4.2.6.8 and 6.1.1.4'
P P 0.1023 0.0942 'International Tables Vol C Tables 4.2.6.8 and 6.1.1.4'
S S 0.1246 0.1234 'International Tables Vol C Tables 4.2.6.8 and 6.1.1.4'
Cl Cl 0.1484 0.1585 'International Tables Vol C Tables 4.2.6.8 and 6.1.1.4'
Ru Ru -1.2594 0.8363 'International Tables Vol C Tables 4.2.6.8 and 6.1.1.4'
W W -0.849 6.8722 'International Tables Vol C Tables 4.2.6.8 and 6.1.1.4'
H H 0 0 'International Tables Vol C Tables 4.2.6.8 and 6.1.1.4'

loop_
_geom_angle_atom_site_label_1
_geom_angle_atom_site_label_2
_geom_angle_atom_site_label_3
_geom_angle
C1 W1 C7 83.35(14)
C1 W1 C6 81.50(13)
C7 W1 C6 37.07(13)
C1 W1 C8 117.54(14)
C7 W1 C8 36.29(13)
C6 W1 C8 60.26(14)
C1 W1 C10 113.44(13)
C7 W1 C10 59.20(13)
C6 W1 C10 35.10(12)
C8 W1 C10 57.99(13)
C1 W1 C9 138.61(13)
C7 W1 C9 59.01(13)
C6 W1 C9 58.39(14)
C8 W1 C9 34.91(13)
C10 W1 C9 33.81(13)
C1 W1 Cl1 128.25(9)
C7 W1 Cl1 143.32(11)
C6 W1 Cl1 146.62(10)
C8 W1 Cl1 107.26(11)
C10 W1 Cl1 111.52(10)
C9 W1 Cl1 93.09(10)
C1 W1 S1 83.19(9)
C7 W1 S1 88.35(10)
C6 W1 S1 124.50(10)
C8 W1 S1 81.37(10)
C10 W1 S1 139.36(10)
C9 W1 S1 110.04(11)
Cl1 W1 S1 79.09(2)
C1 W1 Cl2 87.37(9)
C7 W1 Cl2 125.44(10)
C6 W1 Cl2 88.41(10)
C8 W1 Cl2 133.38(10)
C10 W1 Cl2 76.36(10)
C9 W1 Cl2 100.24(11)
Cl1 W1 Cl2 79.49(3)
S1 W1 Cl2 143.55(3)
C1 W1 Ru1 74.77(9)
C7 W1 Ru1 137.98(9)
C6 W1 Ru1 156.24(10)
C8 W1 Ru1 133.24(9)
C10 W1 Ru1 162.81(9)
C9 W1 Ru1 145.05(10)
Cl1 W1 Ru1 55.460(17)
S1 W1 Ru1 54.176(17)
Cl2 W1 Ru1 89.38(2)
C3 Ru1 C2 90.17(13)
C3 Ru1 P1 90.98(9)
C2 Ru1 P1 91.97(9)
C3 Ru1 S1 89.16(9)
C2 Ru1 S1 158.26(9)
P1 Ru1 S1 109.77(3)
C3 Ru1 Cl1 166.10(9)
C2 Ru1 Cl1 95.20(9)
P1 Ru1 Cl1 101.60(3)
S1 Ru1 Cl1 81.10(3)
C3 Ru1 W1 110.08(9)
C2 Ru1 W1 103.22(9)
P1 Ru1 W1 153.67(2)
S1 Ru1 W1 56.936(18)
Cl1 Ru1 W1 56.212(17)
Ru1 Cl1 W1 68.328(19)
C11 S1 Ru1 115.80(10)
C11 S1 W1 113.91(10)
Ru1 S1 W1 68.89(2)
C31 P1 C21 104.46(14)
C31 P1 C41 103.37(13)
C21 P1 C41 103.03(13)
C31 P1 Ru1 116.60(9)
C21 P1 Ru1 116.16(10)
C41 P1 Ru1 111.60(9)
O1 C1 W1 172.5(3)
O2 C2 Ru1 176.8(3)
O3 C3 Ru1 179.2(3)
C10 C6 C7 106.7(4)
C10 C6 W1 76.0(2)
C7 C6 W1 70.03(18)
C10 C6 H6A 126.3
C7 C6 H6A 126.3
W1 C6 H6A 126.3
C8 C7 C6 107.3(3)
C8 C7 W1 73.8(2)
C6 C7 W1 72.90(19)
C8 C7 H7A 126
C6 C7 H7A 126
W1 C7 H7A 126
C9 C8 C7 108.2(3)
C9 C8 W1 76.4(2)
C7 C8 W1 69.90(19)
C9 C8 H8A 125.7
C7 C8 H8A 125.7
W1 C8 H8A 125.7
C10 C9 C8 108.1(4)
C10 C9 W1 72.3(2)
C8 C9 W1 68.7(2)
C10 C9 H9A 125.9
C8 C9 H9A 125.9
W1 C9 H9A 125.9
C9 C10 C6 109.6(4)
C9 C10 W1 73.9(2)
C6 C10 W1 68.89(18)
C9 C10 H10A 125.2
C6 C10 H10A 125.2
W1 C10 H10A 125.2
C12 C11 C16 119.3(3)
C12 C11 S1 123.8(2)
C16 C11 S1 116.9(2)
C11 C12 C13 120.3(3)
C11 C12 H12A 119.9
C13 C12 H12A 119.9
C14 C13 C12 120.4(3)
C14 C13 H13A 119.8
C12 C13 H13A 119.8
C15 C14 C13 119.3(3)
C15 C14 H14A 120.4
C13 C14 H14A 120.4
C14 C15 C16 121.3(3)
C14 C15 H15A 119.4
C16 C15 H15A 119.4
C11 C16 C15 119.3(3)
C11 C16 H16A 120.4
C15 C16 H16A 120.4
C22 C21 C26 118.3(3)
C22 C21 P1 121.2(2)
C26 C21 P1 120.4(2)
C21 C22 C23 120.5(3)
C21 C22 H22A 119.8
C23 C22 H22A 119.8
C24 C23 C22 120.1(3)
C24 C23 H23A 119.9
C22 C23 H23A 119.9
C25 C24 C23 119.7(3)
C25 C24 H24A 120.1
C23 C24 H24A 120.1
C26 C25 C24 120.2(3)
C26 C25 H25A 119.9
C24 C25 H25A 119.9
C25 C26 C21 121.1(3)
C25 C26 H26A 119.4
C21 C26 H26A 119.4
C36 C31 C32 118.7(3)
C36 C31 P1 118.7(2)
C32 C31 P1 122.6(2)
C33 C32 C31 119.5(3)
C33 C32 H32A 120.3
C31 C32 H32A 120.3
C34 C33 C32 121.2(4)
C34 C33 H33A 119.4
C32 C33 H33A 119.4
C33 C34 C35 120.1(4)
C33 C34 H34A 120
C35 C34 H34A 120
C36 C35 C34 119.6(4)
C36 C35 H35A 120.2
C34 C35 H35A 120.2
C35 C36 C31 120.9(3)
C35 C36 H36A 119.6
C31 C36 H36A 119.6
C46 C41 C42 117.4(3)
C46 C41 P1 123.8(2)
C42 C41 P1 118.8(2)
C43 C42 C41 121.8(3)
C43 C42 H42A 119.1
C41 C42 H42A 119.1
C44 C43 C42 119.4(3)
C44 C43 H43A 120.3
C42 C43 H43A 120.3
C45 C44 C43 119.9(3)
C45 C44 H44A 120.1
C43 C44 H44A 120.1
C44 C45 C46 120.7(3)
C44 C45 H45A 119.6
C46 C45 H45A 119.6
C45 C46 C41 120.8(3)
C45 C46 H46A 119.6
C41 C46 H46A 119.6

loop_
_geom_bond_atom_site_label_1
_geom_bond_atom_site_label_2
_geom_bond_distance
W1 C1 1.950(3)
W1 C7 2.238(3)
W1 C6 2.276(3)
W1 C8 2.289(3)
W1 C10 2.368(3)
W1 C9 2.387(4)
W1 Cl1 2.4734(7)
W1 S1 2.4846(7)
W1 Cl2 2.4857(8)
W1 Ru1 2.7657(3)
Ru1 C3 1.843(3)
Ru1 C2 1.905(3)
Ru1 P1 2.3981(7)
Ru1 S1 2.4038(8)
Ru1 Cl1 2.4514(7)
S1 C11 1.800(3)
P1 C31 1.822(3)
P1 C21 1.824(3)
P1 C41 1.832(3)
O1 C1 1.158(4)
O2 C2 1.129(4)
O3 C3 1.148(3)
C6 C10 1.403(5)
C6 C7 1.436(5)
C6 H6A 0.98
C7 C8 1.411(5)
C7 H7A 0.98
C8 C9 1.406(5)
C8 H8A 0.98
C9 C10 1.383(5)
C9 H9A 0.98
C10 H10A 0.98
C11 C12 1.374(4)
C11 C16 1.381(4)
C12 C13 1.382(4)
C12 H12A 0.93
C13 C14 1.371(5)
C13 H13A 0.93
C14 C15 1.354(5)
C14 H14A 0.93
C15 C16 1.391(5)
C15 H15A 0.93
C16 H16A 0.93
C21 C22 1.381(4)
C21 C26 1.382(4)
C22 C23 1.382(5)
C22 H22A 0.93
C23 C24 1.371(5)
C23 H23A 0.93
C24 C25 1.370(5)
C24 H24A 0.93
C25 C26 1.369(4)
C25 H25A 0.93
C26 H26A 0.93
C31 C36 1.388(4)
C31 C32 1.389(4)
C32 C33 1.387(5)
C32 H32A 0.93
C33 C34 1.350(6)
C33 H33A 0.93
C34 C35 1.380(6)
C34 H34A 0.93
C35 C36 1.376(5)
C35 H35A 0.93
C36 H36A 0.93
C41 C46 1.380(4)
C41 C42 1.386(4)
C42 C43 1.374(4)
C42 H42A 0.93
C43 C44 1.373(5)
C43 H43A 0.93
C44 C45 1.358(5)
C44 H44A 0.93
C45 C46 1.378(4)
C45 H45A 0.93
C46 H46A 0.93
